data_4510357
loop_
_publ_author_name
'Chun, Hyungphil'
'Bak, Woojeong'
'Hong, Keunil'
'Moon, Dohyun'

_publ_section_title
;
 A Simple and Rational Approach for Binodal Metal--Organic Frameworks with
 Tetrahedral Nodes and Unexpected Multimodal Porosities from
 Nonstoichiometric Defects
;
_journal_issue 4
_journal_name_full 'Crystal Growth &amp; Design'
_journal_page_first 1998
_journal_paper_doi 10.1021/cg500116f
_journal_volume 14
_journal_year 2014
_chemical_formula_moiety '[H2NMe2]2[Zn5(hbdc)6(dabco)2]'
_chemical_formula_sum 'C64 H64 N6 O30 Zn5'
_chemical_formula_weight 1724.06
_chemical_name_systematic
; 
 ? 
;
_space_group_IT_number 205
_symmetry_cell_setting cubic
_symmetry_space_group_name_Hall '-P 2ac 2ab 3'
_symmetry_space_group_name_H-M 'P a -3'
_atom_sites_solution_hydrogens geom
_atom_sites_solution_primary direct
_atom_sites_solution_secondary difmap
_audit_creation_method SHELXL-97
_cell_angle_alpha 90.00
_cell_angle_beta 90.00
_cell_angle_gamma 90.00
_cell_formula_units_Z 4
_cell_length_a 24.942(3)
_cell_length_b 24.942(3)
_cell_length_c 24.942(3)
_cell_measurement_temperature 100(2)
_cell_volume 15517(3)
_computing_cell_refinement HKL3000
_computing_data_collection 'PAL ADSC Quantum-210 ADX Program'
_computing_data_reduction HKL3000
_computing_molecular_graphics 'Diamond 3'
_computing_structure_refinement 'Bruker SHELXTL-XL'
_computing_structure_solution 'Bruker SHELXTL-XS'
_diffrn_ambient_temperature 100(2)
_diffrn_measured_fraction_theta_full 0.990
_diffrn_measured_fraction_theta_max 0.990
_diffrn_measurement_device_type 'ADSC Q210 CCD area detector'
_diffrn_measurement_method 'omega scan'
_diffrn_radiation_monochromator 'Si(111) double crystal monochromator'
_diffrn_radiation_source 'PLSII 2D bending magnet'
_diffrn_radiation_type Synchrotron
_diffrn_radiation_wavelength 0.74999
_diffrn_reflns_av_R_equivalents 0.0614
_diffrn_reflns_av_sigmaI/netI 0.0280
_diffrn_reflns_limit_h_max 29
_diffrn_reflns_limit_h_min -29
_diffrn_reflns_limit_k_max 33
_diffrn_reflns_limit_k_min -33
_diffrn_reflns_limit_l_max 33
_diffrn_reflns_limit_l_min -32
_diffrn_reflns_number 119407
_diffrn_reflns_theta_full 29.99
_diffrn_reflns_theta_max 29.99
_diffrn_reflns_theta_min 1.72
_exptl_absorpt_coefficient_mu 0.922
_exptl_absorpt_correction_T_max 0.8974
_exptl_absorpt_correction_T_min 0.8665
_exptl_absorpt_correction_type semi-empirical
_exptl_absorpt_process_details 'HKL3000 Scalepack'
_exptl_crystal_colour Colorless
_exptl_crystal_density_diffrn 0.738
_exptl_crystal_density_method 'not measured'
_exptl_crystal_description Octahedral
_exptl_crystal_F_000 3520
_exptl_crystal_size_max 0.16
_exptl_crystal_size_mid 0.12
_exptl_crystal_size_min 0.12
_platon_squeeze_details ' ?'
_refine_diff_density_max 0.840
_refine_diff_density_min -0.610
_refine_diff_density_rms 0.101
_refine_ls_extinction_coef 0.0046(6)
_refine_ls_extinction_expression Fc^*^=kFc[1+0.001xFc^2^\l^3^/sin(2\q)]^-1/4^
_refine_ls_extinction_method SHELXL
_refine_ls_goodness_of_fit_ref 1.059
_refine_ls_hydrogen_treatment constr
_refine_ls_matrix_type full
_refine_ls_number_parameters 187
_refine_ls_number_reflns 6354
_refine_ls_number_restraints 0
_refine_ls_restrained_S_all 1.059
_refine_ls_R_factor_all 0.0967
_refine_ls_R_factor_gt 0.0709
_refine_ls_shift/su_max 0.000
_refine_ls_shift/su_mean 0.000
_refine_ls_structure_factor_coef Fsqd
_refine_ls_weighting_details 'calc w=1/[\s^2^(Fo^2^)+(0.1636P)^2^+1.1104P] where P=(Fo^2^+2Fc^2^)/3'
_refine_ls_weighting_scheme calc
_refine_ls_wR_factor_gt 0.2181
_refine_ls_wR_factor_ref 0.2343
_reflns_number_gt 4496
_reflns_number_total 6354
_reflns_threshold_expression >2sigma(I)
_cod_data_source_file cg500116f_si_002.cif
_cod_data_source_block 1
_cod_original_sg_symbol_H-M Pa-3
_cod_database_code 4510357

loop_
_symmetry_equiv_pos_as_xyz
'x, y, z'
'-x+1/2, -y, z+1/2'
'-x, y+1/2, -z+1/2'
'x+1/2, -y+1/2, -z'
'z, x, y'
'z+1/2, -x+1/2, -y'
'-z+1/2, -x, y+1/2'
'-z, x+1/2, -y+1/2'
'y, z, x'
'-y, z+1/2, -x+1/2'
'y+1/2, -z+1/2, -x'
'-y+1/2, -z, x+1/2'
'-x, -y, -z'
'x-1/2, y, -z-1/2'
'x, -y-1/2, z-1/2'
'-x-1/2, y-1/2, z'
'-z, -x, -y'
'-z-1/2, x-1/2, y'
'z-1/2, x, -y-1/2'
'z, -x-1/2, y-1/2'
'-y, -z, -x'
'y, -z-1/2, x-1/2'
'-y-1/2, z-1/2, x'
'y-1/2, z, -x-1/2'

loop_
_atom_site_label
_atom_site_type_symbol
_atom_site_fract_x
_atom_site_fract_y
_atom_site_fract_z
_atom_site_U_iso_or_equiv
_atom_site_adp_type
_atom_site_occupancy
_atom_site_symmetry_multiplicity
_atom_site_calc_flag
_atom_site_refinement_flags
_atom_site_disorder_assembly
_atom_site_disorder_group
Zn1 Zn 0.078855(13) 0.078855(13) 0.078855(13) 0.0424(2) Uani 1 3 d S . .
Zn2 Zn 0.0000 0.0000 0.0000 0.0427(3) Uani 1 6 d S . .
Zn3 Zn 0.231833(13) 0.231833(13) 0.231833(13) 0.0448(2) Uani 1 3 d S . .
O1 O 0.00958(9) 0.10986(9) 0.09296(10) 0.0552(6) Uani 1 1 d . . .
O2 O -0.03105(9) 0.03320(9) 0.07079(9) 0.0528(5) Uani 1 1 d . . .
O3 O 0.26289(10) 0.29179(10) 0.19374(10) 0.0630(7) Uani 1 1 d . . .
O4 O 0.30007(11) 0.23898(10) 0.13203(12) 0.0725(7) Uani 1 1 d . . .
O5A O -0.21953(15) 0.06184(18) 0.13716(19) 0.1004(14) Uani 0.80 1 d P A 1
O5B O -0.1315(6) 0.0214(7) 0.0920(9) 0.111(7) Uani 0.20 1 d P B 2
N1 N 0.12591(9) 0.12591(9) 0.12591(9) 0.0423(9) Uani 1 3 d S . .
N2 N 0.18471(9) 0.18471(9) 0.18471(9) 0.0417(9) Uani 1 3 d S . .
C1 C -0.03092(13) 0.07813(12) 0.09209(13) 0.0495(7) Uani 1 1 d . . .
C2 C -0.07948(12) 0.09769(13) 0.12063(13) 0.0496(7) Uani 1 1 d . . .
C3 C -0.07622(14) 0.14352(17) 0.15205(18) 0.0705(11) Uani 1 1 d . . .
H3 H -0.0436 0.1631 0.1540 0.085 Uiso 1 1 calc R . .
C4 C -0.12058(14) 0.16036(16) 0.18028(18) 0.0718(11) Uani 1 1 d . . .
H4 H -0.1180 0.1909 0.2028 0.086 Uiso 1 1 calc R . .
C5 C 0.32373(14) 0.33141(13) 0.13353(14) 0.0562(8) Uani 1 1 d . . .
C6 C 0.29391(15) 0.28372(14) 0.15425(15) 0.0594(8) Uani 1 1 d . . .
C7 C -0.17184(14) 0.08835(16) 0.14449(16) 0.0644(10) Uani 1 1 d . . .
C8 C -0.12771(14) 0.07005(15) 0.11694(15) 0.0595(9) Uani 1 1 d . A .
H8 H -0.1302 0.0387 0.0955 0.071 Uiso 1 1 calc R . .
C9 C 0.10875(12) 0.12173(12) 0.18271(12) 0.0462(7) Uani 1 1 d . . .
H9A H 0.1164 0.0853 0.1964 0.055 Uiso 1 1 calc R . .
H9B H 0.0697 0.1281 0.1854 0.055 Uiso 1 1 calc R . .
C10 C 0.13910(12) 0.16360(12) 0.21661(12) 0.0444(6) Uani 1 1 d . . .
H10A H 0.1147 0.1933 0.2265 0.053 Uiso 1 1 calc R . .
H10B H 0.1525 0.1468 0.2500 0.053 Uiso 1 1 calc R . .
N1C N -0.2608(3) 0.0024(4) 0.0148(4) 0.069(3) Uani 0.33 1 d P . .
H1C1 H -0.2878 -0.0074 -0.0083 0.082 Uiso 0.33 1 calc PR . .
H1C2 H -0.2753 0.0256 0.0397 0.082 Uiso 0.33 1 calc PR . .
C1C C -0.2414(6) -0.0459(5) 0.0429(7) 0.088(4) Uani 0.33 1 d P . .
H1C3 H -0.2544 -0.0780 0.0244 0.133 Uiso 0.33 1 calc PR . .
H1C4 H -0.2548 -0.0459 0.0799 0.133 Uiso 0.33 1 calc PR . .
H1C5 H -0.2021 -0.0460 0.0432 0.133 Uiso 0.33 1 calc PR . .
C2C C -0.2212(7) 0.0296(9) -0.0142(6) 0.123(7) Uani 0.33 1 d P . .
H2C1 H -0.1858 0.0200 -0.0002 0.185 Uiso 0.33 1 calc PR . .
H2C2 H -0.2266 0.0684 -0.0105 0.185 Uiso 0.33 1 calc PR . .
H2C3 H -0.2235 0.0196 -0.0521 0.185 Uiso 0.33 1 calc PR . .

loop_
_atom_site_aniso_label
_atom_site_aniso_U_11
_atom_site_aniso_U_22
_atom_site_aniso_U_33
_atom_site_aniso_U_23
_atom_site_aniso_U_13
_atom_site_aniso_U_12
Zn1 0.0424(2) 0.0424(2) 0.0424(2) 0.00015(13) 0.00015(13) 0.00015(13)
Zn2 0.0427(3) 0.0427(3) 0.0427(3) -0.00037(18) -0.00037(18) -0.00037(18)
Zn3 0.0448(2) 0.0448(2) 0.0448(2) -0.00094(14) -0.00094(14) -0.00094(14)
O1 0.0437(12) 0.0514(12) 0.0704(15) -0.0032(11) 0.0053(10) -0.0016(9)
O2 0.0542(13) 0.0527(13) 0.0517(12) -0.0063(10) 0.0095(10) -0.0009(10)
O3 0.0666(16) 0.0512(13) 0.0712(16) 0.0044(11) 0.0130(12) -0.0062(11)
O4 0.0755(17) 0.0469(14) 0.095(2) -0.0064(13) 0.0174(14) -0.0108(11)
O5A 0.056(2) 0.117(3) 0.127(3) -0.040(3) 0.015(2) -0.017(2)
O5B 0.057(8) 0.083(11) 0.192(19) -0.064(11) 0.040(10) -0.030(8)
N1 0.0423(9) 0.0423(9) 0.0423(9) -0.0020(9) -0.0020(9) -0.0020(9)
N2 0.0417(9) 0.0417(9) 0.0417(9) 0.0013(10) 0.0013(10) 0.0013(10)
C1 0.0489(17) 0.0507(18) 0.0487(16) -0.0008(13) 0.0018(13) 0.0028(13)
C2 0.0441(16) 0.0551(18) 0.0498(17) -0.0049(14) 0.0030(12) 0.0009(13)
C3 0.0472(19) 0.072(2) 0.093(3) -0.026(2) 0.0148(18) -0.0081(16)
C4 0.051(2) 0.067(2) 0.097(3) -0.029(2) 0.0120(19) -0.0014(16)
C5 0.0571(19) 0.0420(16) 0.069(2) -0.0010(14) 0.0048(16) -0.0076(14)
C6 0.060(2) 0.0490(19) 0.069(2) 0.0025(16) 0.0022(17) -0.0056(15)
C7 0.0455(18) 0.076(2) 0.071(2) -0.0151(18) 0.0100(16) -0.0122(16)
C8 0.0502(18) 0.066(2) 0.062(2) -0.0172(17) 0.0035(15) -0.0055(15)
C9 0.0488(16) 0.0464(16) 0.0435(16) 0.0017(12) 0.0019(12) -0.0026(12)
C10 0.0408(15) 0.0520(17) 0.0404(15) 0.0009(12) 0.0008(11) -0.0027(12)
N1C 0.041(5) 0.107(8) 0.058(5) -0.017(5) 0.010(4) 0.010(4)
C1C 0.084(9) 0.062(7) 0.119(11) -0.011(7) -0.028(8) 0.012(6)
C2C 0.094(11) 0.21(2) 0.062(8) 0.001(10) 0.021(7) -0.072(12)

loop_
_atom_type_symbol
_atom_type_description
_atom_type_scat_dispersion_real
_atom_type_scat_dispersion_imag
_atom_type_scat_source
C C 0.0036 0.0018 'International Tables Vol C Tables 4.2.6.8 and 6.1.1.4'
H H 0.0000 0.0000 'International Tables Vol C Tables 4.2.6.8 and 6.1.1.4'
N N 0.0070 0.0037 'International Tables Vol C Tables 4.2.6.8 and 6.1.1.4'
O O 0.0123 0.0068 'International Tables Vol C Tables 4.2.6.8 and 6.1.1.4'
Zn Zn 0.2523 1.5758 'International Tables Vol C Tables 4.2.6.8 and 6.1.1.4'

loop_
_geom_angle_atom_site_label_1
_geom_angle_atom_site_label_2
_geom_angle_atom_site_label_3
_geom_angle
_geom_angle_site_symmetry_1
_geom_angle_site_symmetry_3
O1 Zn1 O1 116.81(4) 9 5
O1 Zn1 O1 116.81(4) 9 .
O1 Zn1 O1 116.81(4) 5 .
O1 Zn1 N1 100.42(7) 9 .
O1 Zn1 N1 100.42(7) 5 .
O1 Zn1 N1 100.41(7) . .
O2 Zn2 O2 180.00(16) 21 9
O2 Zn2 O2 97.14(8) 21 13
O2 Zn2 O2 82.86(8) 9 13
O2 Zn2 O2 82.86(8) 21 5
O2 Zn2 O2 97.14(8) 9 5
O2 Zn2 O2 82.86(8) 13 5
O2 Zn2 O2 97.14(8) 21 17
O2 Zn2 O2 82.86(8) 9 17
O2 Zn2 O2 97.14(8) 13 17
O2 Zn2 O2 180.00(16) 5 17
O2 Zn2 O2 82.86(8) 21 .
O2 Zn2 O2 97.14(8) 9 .
O2 Zn2 O2 180.0 13 .
O2 Zn2 O2 97.14(8) 5 .
O2 Zn2 O2 82.86(8) 17 .
O3 Zn3 O3 105.49(9) . 9
O3 Zn3 O3 105.49(9) . 5
O3 Zn3 O3 105.49(9) 9 5
O3 Zn3 N2 113.21(8) . .
O3 Zn3 N2 113.21(8) 9 .
O3 Zn3 N2 113.21(8) 5 .
C1 O1 Zn1 117.1(2) . .
C1 O2 Zn2 135.7(2) . .
C6 O3 Zn3 120.2(2) . .
C9 N1 C9 108.80(19) . 9
C9 N1 C9 108.80(19) . 5
C9 N1 C9 108.80(19) 9 5
C9 N1 Zn1 110.13(18) . .
C9 N1 Zn1 110.13(18) 9 .
C9 N1 Zn1 110.13(18) 5 .
C10 N2 C10 109.20(19) . 9
C10 N2 C10 109.20(19) . 5
C10 N2 C10 109.20(19) 9 5
C10 N2 Zn3 109.74(18) . .
C10 N2 Zn3 109.74(18) 9 .
C10 N2 Zn3 109.74(18) 5 .
O2 C1 O1 124.5(3) . .
O2 C1 C2 119.9(3) . .
O1 C1 C2 115.5(3) . .
C3 C2 C8 119.8(3) . .
C3 C2 C1 119.5(3) . .
C8 C2 C1 120.7(3) . .
C4 C3 C2 119.5(3) . .
C5 C4 C3 120.9(4) 24_556 .
C4 C5 C7 119.4(3) 18_665 18_665
C4 C5 C6 119.2(3) 18_665 .
C7 C5 C6 121.4(3) 18_665 .
O4 C6 O3 123.9(3) . .
O4 C6 C5 119.6(3) . .
O3 C6 C5 116.5(3) . .
O5A C7 C8 117.8(3) . .
O5A C7 C5 121.4(3) . 24_556
C8 C7 C5 120.7(3) . 24_556
C7 C8 C2 119.7(3) . .
N1 C9 C10 109.5(3) . .
N2 C10 C9 108.8(3) . .
C2C N1C C1C 114.2(13) . .

loop_
_geom_bond_atom_site_label_1
_geom_bond_atom_site_label_2
_geom_bond_distance
_geom_bond_site_symmetry_2
Zn1 O1 1.925(2) 9
Zn1 O1 1.925(2) 5
Zn1 O1 1.926(2) .
Zn1 N1 2.033(4) .
Zn2 O2 2.098(2) 21
Zn2 O2 2.098(2) 9
Zn2 O2 2.098(2) 13
Zn2 O2 2.098(2) 5
Zn2 O2 2.098(2) 17
Zn2 O2 2.098(2) .
Zn3 O3 1.934(2) .
Zn3 O3 1.934(2) 9
Zn3 O3 1.934(2) 5
Zn3 N2 2.036(4) .
O1 C1 1.283(4) .
O2 C1 1.240(4) .
O3 C6 1.268(4) .
O4 C6 1.256(4) .
O5A C7 1.373(5) .
N1 C9 1.484(3) .
N1 C9 1.484(3) 9
N1 C9 1.484(3) 5
N2 C10 1.485(3) .
N2 C10 1.485(3) 9
N2 C10 1.485(3) 5
C1 C2 1.487(4) .
C2 C3 1.388(5) .
C2 C8 1.389(5) .
C3 C4 1.377(5) .
C4 C5 1.376(5) 24_556
C5 C4 1.376(5) 18_665
C5 C7 1.380(5) 18_665
C5 C6 1.495(5) .
C7 C8 1.376(5) .
C7 C5 1.380(5) 24_556
C9 C10 1.542(4) .
N1C C2C 1.400(16) .
N1C C1C 1.477(17) .

loop_
_platon_squeeze_void_nr
_platon_squeeze_void_average_x
_platon_squeeze_void_average_y
_platon_squeeze_void_average_z
_platon_squeeze_void_volume
_platon_squeeze_void_count_electrons
1 -0.008 -0.005 0.410 8284.0 619.3
